data_7717492
loop_
_publ_author_name
'Miao, Linkun'
'Yeganeh, Amir'
'Yeung, Jason'
'Stephan, Douglas W.'

_publ_section_title
;
 Synthesis and N-C Bond Cleavage Reactions for Cyclic Phosphazenium
 Dications
;
_journal_name_full 'Dalton Transactions'
_journal_paper_doi 10.1039/D4DT02990A
_journal_year 2024
_chemical_formula_moiety 'C30 H24 N P2, Cl'
_chemical_formula_sum 'C30 H24 Cl N P2'
_chemical_formula_weight 495.89
_space_group_crystal_system monoclinic
_space_group_IT_number 14
_space_group_name_Hall '-P 2yn'
_space_group_name_H-M_alt 'P 1 21/n 1'
_atom_sites_solution_hydrogens geom
_audit_creation_date 2023-08-03
_audit_creation_method
;
Olex2 1.5
(compiled 2023.03.06 svn.rbb2c1857 for OlexSys, GUI svn.r6748)
;
_audit_update_record
;
2024-10-09 deposited with the CCDC.	2024-11-13 downloaded from the CCDC.
;
_cell_angle_alpha 90
_cell_angle_beta 111.367(4)
_cell_angle_gamma 90
_cell_formula_units_Z 4
_cell_length_a 16.6188(12)
_cell_length_b 8.6367(5)
_cell_length_c 18.7451(13)
_cell_measurement_reflns_used 9220
_cell_measurement_temperature 149.46
_cell_measurement_theta_max 26.26
_cell_measurement_theta_min 2.33
_cell_volume 2505.6(3)
_computing_molecular_graphics 'Olex2 1.5 (Dolomanov et al., 2009)'
_computing_publication_material 'Olex2 1.5 (Dolomanov et al., 2009)'
_computing_structure_refinement 'XL  (Sheldrick, 2008)'
_diffrn_ambient_temperature 149.46
_diffrn_measured_fraction_theta_full 1.000
_diffrn_measured_fraction_theta_max 1.000
_diffrn_measurement_device_type 'Bruker APEX-II CCD'
_diffrn_measurement_method '\f and \w scans'
_diffrn_radiation_monochromator graphite
_diffrn_radiation_type MoK\a
_diffrn_radiation_wavelength 0.71073
_diffrn_reflns_av_R_equivalents 0.0522
_diffrn_reflns_av_unetI/netI 0.0286
_diffrn_reflns_Laue_measured_fraction_full 1.000
_diffrn_reflns_Laue_measured_fraction_max 1.000
_diffrn_reflns_limit_h_max 19
_diffrn_reflns_limit_h_min -19
_diffrn_reflns_limit_k_max 10
_diffrn_reflns_limit_k_min -10
_diffrn_reflns_limit_l_max 22
_diffrn_reflns_limit_l_min -22
_diffrn_reflns_number 42597
_diffrn_reflns_point_group_measured_fraction_full 1.000
_diffrn_reflns_point_group_measured_fraction_max 1.000
_diffrn_reflns_theta_full 24.999
_diffrn_reflns_theta_max 24.999
_diffrn_reflns_theta_min 1.405
_diffrn_source_current 30.0
_diffrn_source_power 1.5
_diffrn_source_voltage 50.0
_diffrn_standards_number 0
_exptl_absorpt_coefficient_mu 0.300
_exptl_absorpt_correction_type none
_exptl_crystal_density_diffrn 1.315
_exptl_crystal_description block
_exptl_crystal_F_000 1032
_exptl_crystal_size_max 0.1
_exptl_crystal_size_mid 0.1
_exptl_crystal_size_min 0.1
_refine_diff_density_max 0.319
_refine_diff_density_min -0.325
_refine_diff_density_rms 0.044
_refine_ls_extinction_method none
_refine_ls_goodness_of_fit_ref 1.047
_refine_ls_hydrogen_treatment constr
_refine_ls_matrix_type full
_refine_ls_number_parameters 307
_refine_ls_number_reflns 4414
_refine_ls_number_restraints 0
_refine_ls_restrained_S_all 1.047
_refine_ls_R_factor_all 0.0432
_refine_ls_R_factor_gt 0.0310
_refine_ls_shift/su_max 0.000
_refine_ls_shift/su_mean 0.000
_refine_ls_structure_factor_coef Fsqd
_refine_ls_weighting_details 'w=1/[\s^2^(Fo^2^)+(0.0302P)^2^+1.4918P] where P=(Fo^2^+2Fc^2^)/3'
_refine_ls_weighting_scheme calc
_refine_ls_wR_factor_gt 0.0712
_refine_ls_wR_factor_ref 0.0792
_reflns_Friedel_coverage 0.000
_reflns_number_gt 3638
_reflns_number_total 4414
_reflns_threshold_expression 'I > 2\s(I)'
_cod_data_source_file d4dt02990a2.cif
_cod_data_source_block 1_CCDC1
_cod_database_code 7717492
_shelx_shelxl_version_number 2018/3
_shelx_space_group_comment
;
The symmetry employed for this shelxl refinement is uniquely defined
by the following loop, which should always be used as a source of
symmetry information in preference to the above space-group names.
They are only intended as comments.
;
_shelx_estimated_absorpt_t_max 0.971
_shelx_estimated_absorpt_t_min 0.971
_olex2_refinement_description
;
1. Fixed Uiso
 At 1.2 times of:
  All C(H) groups
2.a Aromatic/amide H refined with riding coordinates:
 C4(H4), C7(H7), C8(H8), C9(H9), C11(H11), C13(H13), C14(H14), C15(H15),
 C16(H16), C17(H17), C18(H18), C19(H19), C20(H20), C21(H21), C22(H22), C23(H23),
  C24(H24), C25(H25), C26(H26), C27(H27), C28(H28), C29(H29), C30(H30), C31(H31)
;
_olex2_submission_special_instructions 'No special instructions were received'

loop_
_space_group_symop_operation_xyz
'x, y, z'
'-x+1/2, y+1/2, -z+1/2'
'-x, -y, -z'
'x-1/2, -y-1/2, z-1/2'

loop_
_atom_site_label
_atom_site_type_symbol
_atom_site_fract_x
_atom_site_fract_y
_atom_site_fract_z
_atom_site_U_iso_or_equiv
_atom_site_adp_type
_atom_site_occupancy
_atom_site_site_symmetry_order
_atom_site_calc_flag
_atom_site_refinement_flags_posn
_atom_site_refinement_flags_adp
_atom_site_refinement_flags_occupancy
_atom_site_disorder_assembly
_atom_site_disorder_group
P1 P 0.30112(3) 0.33701(5) 0.03149(3) 0.01837(12) Uani 1 1 d . . . . .
P2 P 0.17191(3) 0.36206(5) -0.10477(3) 0.01831(12) Uani 1 1 d . . . . .
Cl3 Cl -0.02386(3) 0.75996(6) -0.26877(3) 0.03071(13) Uani 1 1 d . . . . .
C2 C 0.17979(12) 0.3829(2) -0.19698(10) 0.0200(4) Uani 1 1 d . . . . .
C3 C 0.41446(11) 0.3339(2) 0.05055(10) 0.0206(4) Uani 1 1 d . . . . .
C4 C 0.28925(11) 0.6638(2) 0.06189(10) 0.0214(4) Uani 1 1 d . . . . .
H4 H 0.334737 0.655869 0.110416 0.026 Uiso 1 1 calc R U . . .
C5 C 0.28449(12) 0.2558(2) 0.11307(10) 0.0206(4) Uani 1 1 d . . . . .
C6 C 0.06562(11) 0.2947(2) -0.11764(10) 0.0200(4) Uani 1 1 d . . . . .
C7 C 0.15244(12) 0.6885(2) -0.08148(10) 0.0214(4) Uani 1 1 d . . . . .
H7 H 0.105944 0.696864 -0.129358 0.026 Uiso 1 1 calc R U . . .
C8 C 0.01663(12) 0.3639(2) -0.08005(11) 0.0292(5) Uani 1 1 d . . . . .
H8 H 0.036083 0.456780 -0.051915 0.035 Uiso 1 1 calc R U . . .
C9 C 0.25510(12) 0.3413(2) -0.20818(11) 0.0251(4) Uani 1 1 d . . . . .
H9 H 0.300751 0.292011 -0.168270 0.030 Uiso 1 1 calc R U . . .
C10 C 0.25967(11) 0.5338(2) 0.01578(10) 0.0183(4) Uani 1 1 d . . . . .
C11 C 0.03590(12) 0.1601(2) -0.15984(11) 0.0251(4) Uani 1 1 d . . . . .
H11 H 0.068514 0.113869 -0.186576 0.030 Uiso 1 1 calc R U . . .
C12 C 0.19184(11) 0.5466(2) -0.05546(10) 0.0183(4) Uani 1 1 d . . . . .
C13 C -0.04099(13) 0.0935(2) -0.16297(12) 0.0318(5) Uani 1 1 d . . . . .
H13 H -0.060972 0.000999 -0.191367 0.038 Uiso 1 1 calc R U . . .
C14 C 0.47159(12) 0.4027(2) 0.11688(11) 0.0272(4) Uani 1 1 d . . . . .
H14 H 0.451197 0.444280 0.154093 0.033 Uiso 1 1 calc R U . . .
C15 C 0.11257(12) 0.4551(2) -0.25564(10) 0.0242(4) Uani 1 1 d . . . . .
H15 H 0.060730 0.482393 -0.248327 0.029 Uiso 1 1 calc R U . . .
C16 C 0.19746(14) 0.4452(2) -0.33508(11) 0.0311(5) Uani 1 1 d . . . . .
H16 H 0.203723 0.467583 -0.382410 0.037 Uiso 1 1 calc R U . . .
C17 C -0.06043(13) 0.2973(3) -0.08365(12) 0.0350(5) Uani 1 1 d . . . . .
H17 H -0.093984 0.344426 -0.058030 0.042 Uiso 1 1 calc R U . . .
C18 C 0.34305(12) 0.1498(2) 0.16043(11) 0.0272(4) Uani 1 1 d . . . . .
H18 H 0.394717 0.125865 0.152095 0.033 Uiso 1 1 calc R U . . .
C19 C 0.44452(13) 0.2712(2) -0.00321(11) 0.0291(5) Uani 1 1 d . . . . .
H19 H 0.405409 0.222710 -0.047886 0.035 Uiso 1 1 calc R U . . .
C20 C 0.18312(12) 0.8178(2) -0.03536(11) 0.0254(4) Uani 1 1 d . . . . .
H20 H 0.157699 0.916135 -0.052178 0.031 Uiso 1 1 calc R U . . .
C21 C 0.19238(14) 0.2209(2) 0.18560(12) 0.0337(5) Uani 1 1 d . . . . .
H21 H 0.141083 0.245030 0.194559 0.040 Uiso 1 1 calc R U . . .
C22 C 0.26339(13) 0.3718(2) -0.27771(11) 0.0302(5) Uani 1 1 d . . . . .
H22 H 0.314426 0.342168 -0.285854 0.036 Uiso 1 1 calc R U . . .
C23 C 0.20875(13) 0.2903(2) 0.12546(11) 0.0289(5) Uani 1 1 d . . . . .
H23 H 0.168335 0.361341 0.092793 0.035 Uiso 1 1 calc R U . . .
C24 C 0.53173(13) 0.2793(3) 0.00835(13) 0.0365(5) Uani 1 1 d . . . . .
H24 H 0.552563 0.237290 -0.028484 0.044 Uiso 1 1 calc R U . . .
C25 C 0.25055(12) 0.8049(2) 0.03507(11) 0.0252(4) Uani 1 1 d . . . . .
H25 H 0.270510 0.894969 0.065471 0.030 Uiso 1 1 calc R U . . .
C26 C 0.12212(14) 0.4865(2) -0.32428(11) 0.0302(5) Uani 1 1 d . . . . .
H26 H 0.076942 0.536654 -0.364252 0.036 Uiso 1 1 calc R U . . .
C27 C 0.55858(13) 0.4097(2) 0.12781(13) 0.0352(5) Uani 1 1 d . . . . .
H27 H 0.598206 0.456657 0.172718 0.042 Uiso 1 1 calc R U . . .
C28 C 0.25096(15) 0.1167(2) 0.23226(12) 0.0353(5) Uani 1 1 d . . . . .
H28 H 0.239794 0.069940 0.273579 0.042 Uiso 1 1 calc R U . . .
C29 C 0.58783(13) 0.3487(3) 0.07356(13) 0.0382(6) Uani 1 1 d . . . . .
H29 H 0.647535 0.354675 0.081413 0.046 Uiso 1 1 calc R U . . .
C30 C -0.08857(13) 0.1620(2) -0.12458(12) 0.0344(5) Uani 1 1 d . . . . .
H30 H -0.141123 0.115768 -0.126326 0.041 Uiso 1 1 calc R U . . .
C31 C 0.32564(14) 0.0794(3) 0.21986(11) 0.0356(5) Uani 1 1 d . . . . .
H31 H 0.364893 0.005919 0.251817 0.043 Uiso 1 1 calc R U . . .
N1 N 0.24643(9) 0.25354(17) -0.04823(8) 0.0215(3) Uani 1 1 d . . . . .

loop_
_atom_site_aniso_label
_atom_site_aniso_U_11
_atom_site_aniso_U_22
_atom_site_aniso_U_33
_atom_site_aniso_U_23
_atom_site_aniso_U_13
_atom_site_aniso_U_12
P1 0.0171(2) 0.0203(2) 0.0179(2) -0.00074(19) 0.0066(2) -0.00015(19)
P2 0.0173(2) 0.0207(2) 0.0172(2) -0.00226(19) 0.00662(19) -0.00092(19)
Cl3 0.0275(3) 0.0339(3) 0.0285(3) 0.0026(2) 0.0075(2) 0.0091(2)
C2 0.0222(10) 0.0194(9) 0.0196(9) -0.0049(7) 0.0092(8) -0.0039(7)
C3 0.0178(9) 0.0217(9) 0.0221(10) 0.0053(8) 0.0071(8) 0.0013(8)
C4 0.0187(9) 0.0263(10) 0.0199(9) -0.0037(8) 0.0077(8) -0.0048(8)
C5 0.0232(10) 0.0188(9) 0.0210(9) -0.0044(8) 0.0094(8) -0.0050(8)
C6 0.0189(9) 0.0238(10) 0.0168(9) 0.0001(7) 0.0060(8) -0.0015(7)
C7 0.0196(9) 0.0260(10) 0.0204(10) 0.0023(8) 0.0093(8) -0.0003(8)
C8 0.0282(11) 0.0322(11) 0.0311(11) -0.0131(9) 0.0154(9) -0.0076(9)
C9 0.0246(10) 0.0270(10) 0.0247(10) -0.0021(8) 0.0102(8) 0.0003(8)
C10 0.0162(9) 0.0227(10) 0.0189(9) 0.0008(7) 0.0097(8) -0.0019(7)
C11 0.0257(10) 0.0246(10) 0.0268(11) -0.0053(8) 0.0115(9) -0.0007(8)
C12 0.0166(9) 0.0218(9) 0.0192(9) -0.0012(7) 0.0099(8) -0.0026(7)
C13 0.0310(12) 0.0277(11) 0.0370(12) -0.0110(9) 0.0126(10) -0.0099(9)
C14 0.0242(10) 0.0278(11) 0.0279(11) 0.0045(8) 0.0074(9) -0.0019(8)
C15 0.0242(10) 0.0232(10) 0.0254(10) -0.0009(8) 0.0093(8) 0.0002(8)
C16 0.0460(13) 0.0289(11) 0.0245(11) -0.0027(9) 0.0201(10) -0.0067(9)
C17 0.0306(12) 0.0409(13) 0.0416(13) -0.0154(10) 0.0229(10) -0.0085(9)
C18 0.0245(10) 0.0296(11) 0.0255(10) 0.0009(8) 0.0068(9) -0.0028(8)
C19 0.0256(11) 0.0337(11) 0.0284(11) 0.0037(9) 0.0105(9) 0.0070(9)
C20 0.0292(11) 0.0199(10) 0.0311(11) 0.0023(8) 0.0155(9) 0.0015(8)
C21 0.0435(13) 0.0262(11) 0.0442(13) -0.0069(10) 0.0313(11) -0.0083(9)
C22 0.0336(12) 0.0316(11) 0.0324(11) -0.0079(9) 0.0203(10) -0.0039(9)
C23 0.0327(11) 0.0244(10) 0.0347(12) 0.0011(9) 0.0184(10) 0.0014(9)
C24 0.0307(12) 0.0457(13) 0.0400(13) 0.0139(11) 0.0212(11) 0.0131(10)
C25 0.0269(11) 0.0220(10) 0.0304(11) -0.0074(8) 0.0147(9) -0.0064(8)
C26 0.0383(12) 0.0288(11) 0.0223(10) 0.0031(8) 0.0095(9) -0.0010(9)
C27 0.0237(11) 0.0353(12) 0.0394(13) 0.0104(10) 0.0028(10) -0.0069(9)
C28 0.0499(14) 0.0338(12) 0.0260(11) -0.0011(9) 0.0182(10) -0.0148(10)
C29 0.0193(11) 0.0436(13) 0.0526(14) 0.0251(11) 0.0143(11) 0.0041(10)
C30 0.0277(11) 0.0383(12) 0.0413(13) -0.0099(10) 0.0176(10) -0.0128(9)
C31 0.0362(13) 0.0389(12) 0.0271(11) 0.0097(9) 0.0061(10) -0.0054(10)
N1 0.0230(8) 0.0209(8) 0.0198(8) -0.0023(6) 0.0067(7) 0.0022(6)

loop_
_atom_type_symbol
_atom_type_description
_atom_type_scat_dispersion_real
_atom_type_scat_dispersion_imag
_atom_type_scat_source
C C 0.0033 0.0016 'International Tables Vol C Tables 4.2.6.8 and 6.1.1.4'
H H 0.0000 0.0000 'International Tables Vol C Tables 4.2.6.8 and 6.1.1.4'
Cl Cl 0.1484 0.1585 'International Tables Vol C Tables 4.2.6.8 and 6.1.1.4'
N N 0.0061 0.0033 'International Tables Vol C Tables 4.2.6.8 and 6.1.1.4'
P P 0.1023 0.0942 'International Tables Vol C Tables 4.2.6.8 and 6.1.1.4'

loop_
_geom_angle_atom_site_label_1
_geom_angle_atom_site_label_2
_geom_angle_atom_site_label_3
_geom_angle
_geom_angle_site_symmetry_1
_geom_angle_site_symmetry_3
_geom_angle_publ_flag
C3 P1 P2 127.77(6) . . ?
C3 P1 C5 107.63(8) . . ?
C3 P1 C10 110.88(8) . . ?
C5 P1 P2 121.69(6) . . ?
C5 P1 C10 109.69(8) . . ?
C10 P1 P2 69.23(6) . . ?
N1 P1 P2 33.47(5) . . ?
N1 P1 C3 112.15(8) . . ?
N1 P1 C5 113.98(8) . . ?
N1 P1 C10 102.47(8) . . ?
C2 P2 P1 127.84(6) . . ?
C2 P2 C6 108.57(8) . . ?
C2 P2 C12 109.89(8) . . ?
C6 P2 P1 120.70(6) . . ?
C6 P2 C12 110.02(8) . . ?
C12 P2 P1 69.56(6) . . ?
N1 P2 P1 33.55(5) . . ?
N1 P2 C2 112.70(8) . . ?
N1 P2 C6 112.65(8) . . ?
N1 P2 C12 102.89(8) . . ?
C9 C2 P2 120.44(14) . . ?
C9 C2 C15 120.18(17) . . ?
C15 C2 P2 119.10(14) . . ?
C14 C3 P1 119.91(14) . . ?
C19 C3 P1 119.57(14) . . ?
C19 C3 C14 120.41(17) . . ?
C10 C4 H4 120.9 . . ?
C25 C4 H4 120.9 . . ?
C25 C4 C10 118.16(17) . . ?
C18 C5 P1 120.75(14) . . ?
C23 C5 P1 119.21(14) . . ?
C23 C5 C18 119.86(17) . . ?
C8 C6 P2 121.56(14) . . ?
C8 C6 C11 119.64(17) . . ?
C11 C6 P2 118.44(14) . . ?
C12 C7 H7 121.0 . . ?
C20 C7 H7 121.0 . . ?
C20 C7 C12 118.05(17) . . ?
C6 C8 H8 120.0 . . ?
C17 C8 C6 119.97(18) . . ?
C17 C8 H8 120.0 . . ?
C2 C9 H9 120.1 . . ?
C22 C9 C2 119.78(18) . . ?
C22 C9 H9 120.1 . . ?
C4 C10 P1 128.77(14) . . ?
C4 C10 C12 120.44(17) . . ?
C12 C10 P1 110.70(13) . . ?
C6 C11 H11 119.9 . . ?
C13 C11 C6 120.19(18) . . ?
C13 C11 H11 119.9 . . ?
C7 C12 P2 128.39(14) . . ?
C7 C12 C10 121.00(16) . . ?
C10 C12 P2 110.52(13) . . ?
C11 C13 H13 120.2 . . ?
C30 C13 C11 119.66(18) . . ?
C30 C13 H13 120.2 . . ?
C3 C14 H14 120.5 . . ?
C27 C14 C3 119.06(19) . . ?
C27 C14 H14 120.5 . . ?
C2 C15 H15 120.3 . . ?
C26 C15 C2 119.42(18) . . ?
C26 C15 H15 120.3 . . ?
C22 C16 H16 119.7 . . ?
C22 C16 C26 120.53(18) . . ?
C26 C16 H16 119.7 . . ?
C8 C17 H17 120.0 . . ?
C30 C17 C8 119.91(19) . . ?
C30 C17 H17 120.0 . . ?
C5 C18 H18 120.1 . . ?
C31 C18 C5 119.82(19) . . ?
C31 C18 H18 120.1 . . ?
C3 C19 H19 120.0 . . ?
C24 C19 C3 119.93(19) . . ?
C24 C19 H19 120.0 . . ?
C7 C20 H20 119.6 . . ?
C7 C20 C25 120.82(18) . . ?
C25 C20 H20 119.6 . . ?
C23 C21 H21 120.2 . . ?
C28 C21 H21 120.2 . . ?
C28 C21 C23 119.65(19) . . ?
C9 C22 H22 120.0 . . ?
C16 C22 C9 119.90(18) . . ?
C16 C22 H22 120.0 . . ?
C5 C23 H23 120.0 . . ?
C21 C23 C5 119.95(19) . . ?
C21 C23 H23 120.0 . . ?
C19 C24 H24 120.3 . . ?
C29 C24 C19 119.5(2) . . ?
C29 C24 H24 120.3 . . ?
C4 C25 C20 121.51(17) . . ?
C4 C25 H25 119.2 . . ?
C20 C25 H25 119.2 . . ?
C15 C26 C16 120.17(19) . . ?
C15 C26 H26 119.9 . . ?
C16 C26 H26 119.9 . . ?
C14 C27 H27 119.9 . . ?
C29 C27 C14 120.2(2) . . ?
C29 C27 H27 119.9 . . ?
C21 C28 H28 119.5 . . ?
C21 C28 C31 121.03(19) . . ?
C31 C28 H28 119.5 . . ?
C24 C29 C27 120.94(19) . . ?
C24 C29 H29 119.5 . . ?
C27 C29 H29 119.5 . . ?
C13 C30 C17 120.62(19) . . ?
C13 C30 H30 119.7 . . ?
C17 C30 H30 119.7 . . ?
C18 C31 H31 120.2 . . ?
C28 C31 C18 119.7(2) . . ?
C28 C31 H31 120.2 . . ?
P2 N1 P1 112.98(9) . . ?

loop_
_geom_bond_atom_site_label_1
_geom_bond_atom_site_label_2
_geom_bond_distance
_geom_bond_site_symmetry_2
_geom_bond_publ_flag
P1 P2 2.6806(7) . ?
P1 C3 1.7849(18) . ?
P1 C5 1.7929(18) . ?
P1 C10 1.8173(18) . ?
P1 N1 1.6092(15) . ?
P2 C2 1.7894(18) . ?
P2 C6 1.7905(18) . ?
P2 C12 1.8115(18) . ?
P2 N1 1.6059(15) . ?
C2 C9 1.390(3) . ?
C2 C15 1.397(3) . ?
C3 C14 1.393(3) . ?
C3 C19 1.388(3) . ?
C4 H4 0.9500 . ?
C4 C10 1.393(2) . ?
C4 C25 1.384(3) . ?
C5 C18 1.394(3) . ?
C5 C23 1.393(3) . ?
C6 C8 1.391(3) . ?
C6 C11 1.392(3) . ?
C7 H7 0.9500 . ?
C7 C12 1.392(2) . ?
C7 C20 1.390(3) . ?
C8 H8 0.9500 . ?
C8 C17 1.383(3) . ?
C9 H9 0.9500 . ?
C9 C22 1.385(3) . ?
C10 C12 1.403(2) . ?
C11 H11 0.9500 . ?
C11 C13 1.383(3) . ?
C13 H13 0.9500 . ?
C13 C30 1.381(3) . ?
C14 H14 0.9500 . ?
C14 C27 1.385(3) . ?
C15 H15 0.9500 . ?
C15 C26 1.380(3) . ?
C16 H16 0.9500 . ?
C16 C22 1.378(3) . ?
C16 C26 1.386(3) . ?
C17 H17 0.9500 . ?
C17 C30 1.382(3) . ?
C18 H18 0.9500 . ?
C18 C31 1.389(3) . ?
C19 H19 0.9500 . ?
C19 C24 1.387(3) . ?
C20 H20 0.9500 . ?
C20 C25 1.390(3) . ?
C21 H21 0.9500 . ?
C21 C23 1.389(3) . ?
C21 C28 1.379(3) . ?
C22 H22 0.9500 . ?
C23 H23 0.9500 . ?
C24 H24 0.9500 . ?
C24 C29 1.375(3) . ?
C25 H25 0.9500 . ?
C26 H26 0.9500 . ?
C27 H27 0.9500 . ?
C27 C29 1.382(3) . ?
C28 H28 0.9500 . ?
C28 C31 1.381(3) . ?
C29 H29 0.9500 . ?
C30 H30 0.9500 . ?
C31 H31 0.9500 . ?

loop_
_geom_torsion_atom_site_label_1
_geom_torsion_atom_site_label_2
_geom_torsion_atom_site_label_3
_geom_torsion_atom_site_label_4
_geom_torsion
_geom_torsion_site_symmetry_1
_geom_torsion_site_symmetry_2
_geom_torsion_site_symmetry_3
_geom_torsion_site_symmetry_4
_geom_torsion_publ_flag
P1 P2 C2 C9 19.79(18) . . . . ?
P1 P2 C2 C15 -154.16(12) . . . . ?
P1 P2 C6 C8 65.68(17) . . . . ?
P1 P2 C6 C11 -107.41(14) . . . . ?
P1 P2 C12 C7 176.72(18) . . . . ?
P1 P2 C12 C10 0.21(10) . . . . ?
P1 C3 C14 C27 -175.06(15) . . . . ?
P1 C3 C19 C24 174.90(15) . . . . ?
P1 C5 C18 C31 -175.11(15) . . . . ?
P1 C5 C23 C21 176.01(15) . . . . ?
P1 C10 C12 P2 -0.31(15) . . . . ?
P1 C10 C12 C7 -177.12(14) . . . . ?
P2 P1 C3 C14 144.75(12) . . . . ?
P2 P1 C3 C19 -31.33(18) . . . . ?
P2 P1 C5 C18 135.58(13) . . . . ?
P2 P1 C5 C23 -39.45(17) . . . . ?
P2 P1 C10 C4 -176.31(17) . . . . ?
P2 P1 C10 C12 0.21(10) . . . . ?
P2 C2 C9 C22 -173.80(14) . . . . ?
P2 C2 C15 C26 173.10(14) . . . . ?
P2 C6 C8 C17 -171.88(16) . . . . ?
P2 C6 C11 C13 171.76(15) . . . . ?
C2 P2 C6 C8 -132.14(16) . . . . ?
C2 P2 C6 C11 54.77(17) . . . . ?
C2 P2 C12 C7 52.58(18) . . . . ?
C2 P2 C12 C10 -123.94(13) . . . . ?
C2 P2 N1 P1 124.91(10) . . . . ?
C2 C9 C22 C16 0.9(3) . . . . ?
C2 C15 C26 C16 0.7(3) . . . . ?
C3 P1 C5 C18 -26.50(17) . . . . ?
C3 P1 C5 C23 158.47(15) . . . . ?
C3 P1 C10 C4 -52.50(18) . . . . ?
C3 P1 C10 C12 124.02(13) . . . . ?
C3 P1 N1 P2 -125.69(10) . . . . ?
C3 C14 C27 C29 -0.2(3) . . . . ?
C3 C19 C24 C29 0.5(3) . . . . ?
C4 C10 C12 P2 176.54(13) . . . . ?
C4 C10 C12 C7 -0.3(3) . . . . ?
C5 P1 C3 C14 -54.60(17) . . . . ?
C5 P1 C3 C19 129.33(15) . . . . ?
C5 P1 C10 C4 66.24(18) . . . . ?
C5 P1 C10 C12 -117.24(13) . . . . ?
C5 P1 N1 P2 111.70(10) . . . . ?
C5 C18 C31 C28 -1.0(3) . . . . ?
C6 P2 C2 C9 -140.75(15) . . . . ?
C6 P2 C2 C15 45.30(17) . . . . ?
C6 P2 C12 C7 -66.91(18) . . . . ?
C6 P2 C12 C10 116.58(13) . . . . ?
C6 P2 N1 P1 -111.82(10) . . . . ?
C6 C8 C17 C30 0.0(3) . . . . ?
C6 C11 C13 C30 0.6(3) . . . . ?
C7 C20 C25 C4 -0.2(3) . . . . ?
C8 C6 C11 C13 -1.5(3) . . . . ?
C8 C17 C30 C13 -0.9(3) . . . . ?
C9 C2 C15 C26 -0.9(3) . . . . ?
C10 P1 C3 C14 65.38(17) . . . . ?
C10 P1 C3 C19 -110.69(16) . . . . ?
C10 P1 C5 C18 -147.23(15) . . . . ?
C10 P1 C5 C23 37.74(17) . . . . ?
C10 P1 N1 P2 -6.73(11) . . . . ?
C10 C4 C25 C20 0.9(3) . . . . ?
C11 C6 C8 C17 1.1(3) . . . . ?
C11 C13 C30 C17 0.6(3) . . . . ?
C12 P2 C2 C9 98.88(16) . . . . ?
C12 P2 C2 C15 -75.07(16) . . . . ?
C12 P2 C6 C8 -11.85(19) . . . . ?
C12 P2 C6 C11 175.06(14) . . . . ?
C12 P2 N1 P1 6.60(11) . . . . ?
C12 C7 C20 C25 -0.7(3) . . . . ?
C14 C3 C19 C24 -1.2(3) . . . . ?
C14 C27 C29 C24 -0.4(3) . . . . ?
C15 C2 C9 C22 0.1(3) . . . . ?
C18 C5 C23 C21 0.9(3) . . . . ?
C19 C3 C14 C27 1.0(3) . . . . ?
C19 C24 C29 C27 0.3(3) . . . . ?
C20 C7 C12 P2 -175.23(14) . . . . ?
C20 C7 C12 C10 1.0(3) . . . . ?
C21 C28 C31 C18 1.3(3) . . . . ?
C22 C16 C26 C15 0.3(3) . . . . ?
C23 C5 C18 C31 -0.1(3) . . . . ?
C23 C21 C28 C31 -0.4(3) . . . . ?
C25 C4 C10 P1 175.56(14) . . . . ?
C25 C4 C10 C12 -0.7(3) . . . . ?
C26 C16 C22 C9 -1.1(3) . . . . ?
C28 C21 C23 C5 -0.7(3) . . . . ?
N1 P1 C3 C14 179.27(14) . . . . ?
N1 P1 C3 C19 3.19(18) . . . . ?
N1 P1 C5 C18 98.55(16) . . . . ?
N1 P1 C5 C23 -76.48(16) . . . . ?
N1 P1 C10 C4 -172.34(16) . . . . ?
N1 P1 C10 C12 4.17(14) . . . . ?
N1 P2 C2 C9 -15.23(18) . . . . ?
N1 P2 C2 C15 170.82(14) . . . . ?
N1 P2 C6 C8 102.31(17) . . . . ?
N1 P2 C6 C11 -70.78(16) . . . . ?
N1 P2 C12 C7 172.84(16) . . . . ?
N1 P2 C12 C10 -3.68(14) . . . . ?
